data_7015145
loop_
_publ_author_name
'Aris, Damian'
'Beck, Johannes'
'Decken, Andreas'
'Dionne, Isabelle'
'Schmedt Auf der G\"unne, J\"orn'
'Hoffbauer, Wilfried'
'K\"ochner, Tobias'
'Krossing, Ingo'
'Passmore, Jack'
'Rivard, Eric'
'Steden, Folker'
'Wang, Xinping'

_publ_section_title
;
 Metastable Se(6) as a ligand for Ag(+): from isolated molecular to
 polymeric 1D and 2D structures.
;
_journal_issue 22
_journal_name_full 'Dalton transactions (Cambridge, England : 2003)'
_journal_page_first 5865
_journal_page_last 5880
_journal_paper_doi 10.1039/c0dt01251c
_journal_volume 40
_journal_year 2011
_chemical_formula_sum 'Ag As F6 Se3'
_chemical_formula_weight 533.67
_space_group_IT_number 12
_symmetry_cell_setting monoclinic
_symmetry_Int_Tables_number 12
_symmetry_space_group_name_Hall '-C 2y'
_symmetry_space_group_name_H-M 'C 1 2/m 1'
_atom_sites_solution_primary direct
_atom_sites_solution_secondary difmap
_audit_creation_method SHELXL-97
_cell_angle_alpha 90.00
_cell_angle_beta 92.41(10)
_cell_angle_gamma 90.00
_cell_formula_units_Z 4
_cell_length_a 9.284(9)
_cell_length_b 15.491(7)
_cell_length_c 5.290(2)
_cell_measurement_reflns_used 808
_cell_measurement_temperature 173(1)
_cell_measurement_theta_max 25.234
_cell_measurement_theta_min 2.556
_cell_volume 760.1(9)
_computing_cell_refinement 'Bruker SMART'
_computing_data_collection 'Bruker SMART'
_computing_data_reduction 'Bruker SAINT'
_computing_molecular_graphics 'Bruker SHELXTL'
_computing_publication_material 'Bruker SHELXTL'
_computing_structure_refinement 'SHELXL-97 (Sheldrick, 1997)'
_computing_structure_solution 'SHELXS-97 (Sheldrick, 1997)'
_diffrn_ambient_temperature 173(1)
_diffrn_measured_fraction_theta_full 0.959
_diffrn_measured_fraction_theta_max 0.895
_diffrn_measurement_device_type 'CCD area detector'
_diffrn_measurement_method 'phi and omega scans'
_diffrn_radiation_monochromator graphite
_diffrn_radiation_probe x-ray
_diffrn_radiation_type MoK\a
_diffrn_radiation_wavelength 0.71073
_diffrn_reflns_av_R_equivalents 0.0552
_diffrn_reflns_av_sigmaI/netI 0.0876
_diffrn_reflns_limit_h_max 11
_diffrn_reflns_limit_h_min -11
_diffrn_reflns_limit_k_max 18
_diffrn_reflns_limit_k_min -19
_diffrn_reflns_limit_l_max 5
_diffrn_reflns_limit_l_min -6
_diffrn_reflns_number 1904
_diffrn_reflns_theta_full 25.00
_diffrn_reflns_theta_max 25.95
_diffrn_reflns_theta_min 2.56
_diffrn_source 'fine-focus sealed tube'
_diffrn_source_type K760
_diffrn_standards_decay_% 0
_diffrn_standards_interval_count 0
_diffrn_standards_interval_time 0
_diffrn_standards_number 0
_exptl_absorpt_coefficient_mu 21.375
_exptl_absorpt_correction_T_max 0.58352
_exptl_absorpt_correction_T_min 0.46144
_exptl_absorpt_correction_type multi-scan
_exptl_absorpt_process_details 'SADABS (Sheldrick, 1997b)'
_exptl_crystal_colour Yellow
_exptl_crystal_density_diffrn 4.663
_exptl_crystal_density_method 'not measured'
_exptl_crystal_description Needle
_exptl_crystal_F_000 944
_exptl_crystal_size_max 0.2
_exptl_crystal_size_mid 0.025
_exptl_crystal_size_min 0.025
_refine_diff_density_max 1.099
_refine_diff_density_min -1.111
_refine_diff_density_rms 0.244
_refine_ls_extinction_method none
_refine_ls_goodness_of_fit_ref 0.846
_refine_ls_matrix_type full
_refine_ls_number_parameters 56
_refine_ls_number_reflns 693
_refine_ls_number_restraints 0
_refine_ls_restrained_S_all 0.846
_refine_ls_R_factor_all 0.0575
_refine_ls_R_factor_gt 0.0322
_refine_ls_shift/su_max 0.000
_refine_ls_shift/su_mean 0.000
_refine_ls_structure_factor_coef Fsqd
_refine_ls_weighting_details 'calc w=1/[\s^2^(Fo^2^)+(0.0065P)^2^] where P=(Fo^2^+2Fc^2^)/3'
_refine_ls_weighting_scheme calc
_refine_ls_wR_factor_gt 0.0453
_refine_ls_wR_factor_ref 0.0483
_reflns_number_gt 483
_reflns_number_total 693
_reflns_threshold_expression 'I > 2\s(I)'
_cod_data_source_file c0dt01251c_structure4.cif
_cod_data_source_block jp010986
_cod_original_sg_symbol_H-M 'C 2/m'
_cod_database_code 7015145

loop_
_symmetry_equiv_pos_as_xyz
'x, y, z'
'-x, y, -z'
'x+1/2, y+1/2, z'
'-x+1/2, y+1/2, -z'
'-x, -y, -z'
'x, -y, z'
'-x+1/2, -y+1/2, -z'
'x+1/2, -y+1/2, z'

loop_
_atom_site_label
_atom_site_type_symbol
_atom_site_fract_x
_atom_site_fract_y
_atom_site_fract_z
_atom_site_U_iso_or_equiv
_atom_site_adp_type
_atom_site_occupancy
_atom_site_symmetry_multiplicity
_atom_site_calc_flag
_atom_site_refinement_flags
_atom_site_disorder_assembly
_atom_site_disorder_group
Ag1 Ag 0.5000 0.0000 0.0000 0.0521(6) Uani 1 4 d S . .
Ag2 Ag 0.0000 0.0000 0.5000 0.0290(4) Uani 1 4 d S . .
Se1 Se 0.27884(14) 0.0000 0.3820(2) 0.0180(3) Uani 1 2 d S . .
Se2 Se 0.39042(10) 0.11660(6) 0.60115(17) 0.0205(3) Uani 1 1 d . . .
As1 As 0.0000 0.17415(10) 0.0000 0.0184(4) Uani 1 2 d S . .
F1 F 0.1104(6) 0.0951(4) -0.1132(10) 0.0385(16) Uani 1 1 d . . .
F2 F 0.0993(6) 0.1711(4) 0.2799(8) 0.0326(14) Uani 1 1 d . . .
F3 F -0.1079(6) 0.2508(4) 0.1172(10) 0.0423(16) Uani 1 1 d . . .

loop_
_atom_site_aniso_label
_atom_site_aniso_U_11
_atom_site_aniso_U_22
_atom_site_aniso_U_33
_atom_site_aniso_U_23
_atom_site_aniso_U_13
_atom_site_aniso_U_12
Ag1 0.0488(13) 0.0930(19) 0.0147(8) 0.000 0.0019(8) 0.000
Ag2 0.0166(9) 0.0408(12) 0.0296(8) 0.000 0.0005(7) 0.000
Se1 0.0154(8) 0.0224(9) 0.0161(6) 0.000 -0.0004(6) 0.000
Se2 0.0174(5) 0.0192(6) 0.0248(5) -0.0028(5) 0.0012(4) 0.0007(5)
As1 0.0187(8) 0.0187(9) 0.0178(7) 0.000 0.0000(6) 0.000
F1 0.035(4) 0.042(4) 0.039(3) -0.010(3) 0.005(3) 0.011(3)
F2 0.038(4) 0.039(4) 0.020(3) 0.004(3) -0.008(2) -0.001(3)
F3 0.042(4) 0.041(4) 0.043(3) -0.013(3) -0.004(3) 0.018(3)

loop_
_atom_type_symbol
_atom_type_description
_atom_type_scat_dispersion_real
_atom_type_scat_dispersion_imag
_atom_type_scat_source
Ag Ag -0.8971 1.1015 'International Tables Vol C Tables 4.2.6.8 and 6.1.1.4'
As As 0.0499 2.0058 'International Tables Vol C Tables 4.2.6.8 and 6.1.1.4'
F F 0.0171 0.0103 'International Tables Vol C Tables 4.2.6.8 and 6.1.1.4'
Se Se -0.0929 2.2259 'International Tables Vol C Tables 4.2.6.8 and 6.1.1.4'

loop_
_geom_angle_atom_site_label_1
_geom_angle_atom_site_label_2
_geom_angle_atom_site_label_3
_geom_angle
_geom_angle_site_symmetry_1
_geom_angle_site_symmetry_3
_geom_angle_publ_flag
Se2 Ag1 Se2 180.00(4) 6_554 2_656 ?
Se2 Ag1 Se2 76.20(6) 6_554 1_554 ?
Se2 Ag1 Se2 103.80(6) 2_656 1_554 ?
Se2 Ag1 Se2 103.80(6) 6_554 5_656 ?
Se2 Ag1 Se2 76.20(6) 2_656 5_656 ?
Se2 Ag1 Se2 180.00(3) 1_554 5_656 ?
Se2 Ag1 Se1 105.29(5) 6_554 . ?
Se2 Ag1 Se1 74.71(5) 2_656 . ?
Se2 Ag1 Se1 105.29(5) 1_554 . ?
Se2 Ag1 Se1 74.71(5) 5_656 . ?
Se2 Ag1 Se1 74.71(5) 6_554 5_655 ?
Se2 Ag1 Se1 105.29(5) 2_656 5_655 ?
Se2 Ag1 Se1 74.71(5) 1_554 5_655 ?
Se2 Ag1 Se1 105.29(5) 5_656 5_655 ?
Se1 Ag1 Se1 180.00(4) . 5_655 ?
Se1 Ag2 Se1 180.0 5_556 . ?
Se2 Se1 Se2 99.76(9) . 6 ?
Se2 Se1 Ag2 107.02(7) . . ?
Se2 Se1 Ag2 107.02(7) 6 . ?
Se2 Se1 Ag1 91.88(6) . . ?
Se2 Se1 Ag1 91.88(6) 6 . ?
Ag2 Se1 Ag1 150.06(6) . . ?
Se2 Se2 Se1 98.48(7) 2_656 . ?
Se2 Se2 Ag1 92.70(7) 2_656 1_556 ?
Se1 Se2 Ag1 90.80(7) . 1_556 ?
F3 As1 F3 90.6(5) . 2 ?
F3 As1 F2 91.8(3) . 2 ?
F3 As1 F2 90.5(3) 2 2 ?
F3 As1 F2 90.5(3) . . ?
F3 As1 F2 91.8(3) 2 . ?
F2 As1 F2 176.8(4) 2 . ?
F3 As1 F1 90.1(3) . 2 ?
F3 As1 F1 178.8(3) 2 2 ?
F2 As1 F1 88.5(3) 2 2 ?
F2 As1 F1 89.2(3) . 2 ?
F3 As1 F1 178.8(3) . . ?
F3 As1 F1 90.1(3) 2 . ?
F2 As1 F1 89.2(3) 2 . ?
F2 As1 F1 88.5(3) . . ?
F1 As1 F1 89.2(4) 2 . ?

loop_
_geom_bond_atom_site_label_1
_geom_bond_atom_site_label_2
_geom_bond_distance
_geom_bond_site_symmetry_2
_geom_bond_publ_flag
Ag1 Se2 2.9273(18) 6_554 ?
Ag1 Se2 2.9273(18) 2_656 ?
Ag1 Se2 2.9273(18) 1_554 ?
Ag1 Se2 2.9273(18) 5_656 ?
Ag1 Se1 2.941(3) . ?
Ag1 Se1 2.941(3) 5_655 ?
Ag2 Se1 2.688(3) 5_556 ?
Ag2 Se1 2.688(3) . ?
Se1 Se2 2.3620(17) . ?
Se1 Se2 2.3620(17) 6 ?
Se2 Se2 2.339(3) 2_656 ?
Se2 Ag1 2.9273(18) 1_556 ?
As1 F3 1.688(6) . ?
As1 F3 1.688(6) 2 ?
As1 F2 1.712(5) 2 ?
As1 F2 1.712(5) . ?
As1 F1 1.721(5) 2 ?
As1 F1 1.721(5) . ?
